data_4125592
loop_
_publ_author_name
'Gonz\'alez-Fern\'andez, Elisa'
'Nicholls, Leo D. M.'
'Schaaf, Lukas D.'
'Far\`es, Christophe'
'Lehmann, Christian W.'
'Alcarazo, Manuel'

_publ_section_title
;
 Enantioselective Synthesis of [6]Carbohelicenes.
;
_journal_issue 4
_journal_name_full 'Journal of the American Chemical Society'
_journal_page_first 1428
_journal_page_last 1431
_journal_paper_doi 10.1021/jacs.6b12443
_journal_volume 139
_journal_year 2017
_chemical_absolute_configuration rmad
_chemical_compound_source dichlormethane
_chemical_formula_moiety 'C38 H24'
_chemical_formula_sum 'C38 H24'
_chemical_formula_weight 480.57
_space_group_crystal_system triclinic
_space_group_IT_number 2
_space_group_name_Hall '-P 1'
_space_group_name_H-M_alt 'P -1'
_symmetry_cell_setting triclinic
_symmetry_Int_Tables_number 2
_symmetry_space_group_name_Hall '-P 1'
_symmetry_space_group_name_H-M 'P -1'
_atom_sites_solution_hydrogens geom
_atom_sites_solution_primary direct
_atom_sites_solution_secondary difmap
_audit_block_code GON-GC-441-01
_audit_creation_date 2015-07-23
_audit_creation_method
;
Olex2 1.2
(compiled 2015.01.26 svn.r3150 for OlexSys, GUI svn.r4998)
;
_cell_angle_alpha 106.794(2)
_cell_angle_beta 91.195(3)
_cell_angle_gamma 104.193(2)
_cell_formula_units_Z 2
_cell_length_a 9.6273(14)
_cell_length_b 9.6571(14)
_cell_length_c 14.569(2)
_cell_measurement_reflns_used 9885
_cell_measurement_temperature 100
_cell_measurement_theta_max 30.9868
_cell_measurement_theta_min 2.5152
_cell_volume 1251.0(3)
_computing_cell_refinement 'SAINT software (Bruker AXS, 2004)'
_computing_data_collection 'APEX2 (Bruker AXS, 2005-2013)'
_computing_data_reduction 'SAINT software (Bruker AXS, 2004)'
_computing_molecular_graphics 'DIAMOND (Crystal Impact GbR, 1997-2014)'
_computing_publication_material 'Olex2 (Dolomanov et al., 2009)'
_computing_structure_refinement 'SHELXL (G. M. Sheldrick, 2013)'
_computing_structure_solution 'SHELXS (G. M. Sheldrick, 2013)'
_diffrn_ambient_temperature 100
_diffrn_detector_area_resol_mean 66.67
_diffrn_measured_fraction_theta_full 0.998
_diffrn_measured_fraction_theta_max 0.994
_diffrn_measurement_device_type 'Bruker-AXS Kappa Mach3 APEX-II'
_diffrn_measurement_method 'CCD \f- and \w-scans'
_diffrn_radiation_monochromator 'Incoatec Helios mirrors'
_diffrn_radiation_source 1\mS
_diffrn_radiation_type Mo-K\a
_diffrn_radiation_wavelength 0.71073
_diffrn_reflns_av_R_equivalents 0.0248
_diffrn_reflns_av_unetI/netI 0.0193
_diffrn_reflns_Laue_measured_fraction_full 0.998
_diffrn_reflns_Laue_measured_fraction_max 0.994
_diffrn_reflns_limit_h_max 13
_diffrn_reflns_limit_h_min -13
_diffrn_reflns_limit_k_max 13
_diffrn_reflns_limit_k_min -13
_diffrn_reflns_limit_l_max 21
_diffrn_reflns_limit_l_min -21
_diffrn_reflns_number 37030
_diffrn_reflns_point_group_measured_fraction_full 0.998
_diffrn_reflns_point_group_measured_fraction_max 0.994
_diffrn_reflns_theta_full 25.242
_diffrn_reflns_theta_max 31.050
_diffrn_reflns_theta_min 2.309
_diffrn_standards_number 0
_exptl_absorpt_coefficient_mu 0.072
_exptl_absorpt_correction_T_max 0.99264
_exptl_absorpt_correction_T_min 0.98765
_exptl_absorpt_correction_type gaussian
_exptl_absorpt_process_details 'SADABS (Bruker AXS, 2012)'
_exptl_crystal_colour yellow
_exptl_crystal_density_diffrn 1.276
_exptl_crystal_description prism
_exptl_crystal_F_000 504
_exptl_crystal_size_max 0.19
_exptl_crystal_size_mid 0.16
_exptl_crystal_size_min 0.14
_refine_diff_density_max 0.840
_refine_diff_density_min -0.369
_refine_diff_density_rms 0.069
_refine_ls_extinction_method none
_refine_ls_goodness_of_fit_ref 1.020
_refine_ls_hydrogen_treatment constr
_refine_ls_matrix_type full
_refine_ls_number_parameters 343
_refine_ls_number_reflns 7946
_refine_ls_number_restraints 0
_refine_ls_restrained_S_all 1.020
_refine_ls_R_factor_all 0.0697
_refine_ls_R_factor_gt 0.0604
_refine_ls_shift/su_max 0.001
_refine_ls_shift/su_mean 0.000
_refine_ls_structure_factor_coef Fsqd
_refine_ls_weighting_details 'w=1/[\s^2^(Fo^2^)+(0.0952P)^2^+0.8063P] where P=(Fo^2^+2Fc^2^)/3'
_refine_ls_weighting_scheme calc
_refine_ls_wR_factor_gt 0.1637
_refine_ls_wR_factor_ref 0.1728
_reflns_Friedel_coverage 0.000
_reflns_number_gt 6749
_reflns_number_total 7946
_reflns_threshold_expression 'I > 2\s(I)'
_cod_data_source_file ja6b12443_si_007.cif
_cod_data_source_block 9542sadabs
_cod_depositor_comments
;
The following automatic conversions were performed:

'_symmetry_cell_setting' value 'TRICLINIC' changed to 'triclinic'
according to
/home/data/users/saulius/crontab/automatic-downloads/rss-feeds/ACS/lib/dictionaries/cif_core.dic
dictionary named 'cif_core.dic' version 2.4.2 from 2011-04-26.

Automatic conversion script
Id: cif_fix_values 4973 2017-02-22 13:04:09Z antanas 

 Adding full bibliography for 4125591--4125593.cif.
;
_cod_original_sg_symbol_Hall '-p 1'
_cod_original_sg_symbol_H-M 'p -1'
_cod_database_code 4125592
_shelx_space_group_comment
;
The symmetry employed for this shelxl refinement is uniquely defined
by the following loop, which should always be used as a source of
symmetry information in preference to the above space-group names.
They are only intended as comments.
;
_shelx_estimated_absorpt_t_max 0.990
_shelx_estimated_absorpt_t_min 0.978
_olex2_refinement_description
;
1. Fixed Uiso
 At 1.2 times of:
  All C(H) groups
2.a Aromatic/amide H refined with riding coordinates:
 C19(H19), C16(H16), C18(H18), C11(H11), C10(H10), C25(H25), C8(H8), C7(H7),
 C2(H2), C17(H17), C1(H1), C26(H26), C13(H13), C32(H32), C30(H30), C5(H5),
 C31(H31), C28(H28), C29(H29), C37(H37), C38(H38), C34(H34), C36(H36), C35(H35)
;
_shelx_shelxl_version_number 2014/7
_olex2_submission_special_instructions 'No special instructions were received'

loop_
_space_group_symop_operation_xyz
'x, y, z'
'-x, -y, -z'

loop_
_atom_site_label
_atom_site_type_symbol
_atom_site_fract_x
_atom_site_fract_y
_atom_site_fract_z
_atom_site_U_iso_or_equiv
_atom_site_adp_type
_atom_site_occupancy
_atom_site_site_symmetry_order
_atom_site_calc_flag
_atom_site_refinement_flags_posn
C15 C 0.89233(13) 0.64510(13) 0.82024(9) 0.0158(2) Uani 1 1 d .
C20 C 0.77821(13) 0.57514(13) 0.74504(9) 0.0151(2) Uani 1 1 d .
C22 C 0.51433(12) 0.42288(13) 0.69845(8) 0.0144(2) Uani 1 1 d .
C23 C 0.52636(12) 0.32242(13) 0.60534(8) 0.0144(2) Uani 1 1 d .
C24 C 0.64467(12) 0.25353(13) 0.58339(8) 0.0145(2) Uani 1 1 d .
C21 C 0.63328(13) 0.51896(13) 0.76857(9) 0.0152(2) Uani 1 1 d .
C9 C 0.37312(13) 0.42815(13) 0.72299(9) 0.0164(2) Uani 1 1 d .
C19 C 0.80797(14) 0.57273(14) 0.65013(9) 0.0184(2) Uani 1 1 d .
H19 H 0.7310 0.5360 0.6003 0.022 Uiso 1 1 calc R
C3 C 0.66013(12) 0.18026(13) 0.48603(9) 0.0148(2) Uani 1 1 d .
C6 C 0.41141(13) 0.27827(14) 0.53268(9) 0.0166(2) Uani 1 1 d .
C16 C 1.03372(14) 0.69466(15) 0.79585(10) 0.0212(2) Uani 1 1 d .
H16 H 1.1112 0.7384 0.8454 0.025 Uiso 1 1 calc R
C18 C 0.94629(15) 0.62260(15) 0.62843(10) 0.0216(3) Uani 1 1 d .
H18 H 0.9642 0.6177 0.5638 0.026 Uiso 1 1 calc R
C11 C 0.46185(15) 0.55339(14) 0.89065(9) 0.0196(2) Uani 1 1 d .
H11 H 0.4439 0.5833 0.9564 0.024 Uiso 1 1 calc R
C10 C 0.34978(14) 0.49337(14) 0.82050(9) 0.0193(2) Uani 1 1 d .
H10 H 0.2550 0.4949 0.8367 0.023 Uiso 1 1 calc R
C25 C 0.73940(13) 0.24947(14) 0.65737(9) 0.0182(2) Uani 1 1 d .
H25 H 0.7221 0.2873 0.7227 0.022 Uiso 1 1 calc R
C8 C 0.25513(13) 0.36890(15) 0.64995(10) 0.0201(2) Uani 1 1 d .
H8 H 0.1611 0.3734 0.6665 0.024 Uiso 1 1 calc R
C12 C 0.60628(13) 0.57146(13) 0.86574(9) 0.0172(2) Uani 1 1 d .
C7 C 0.27597(13) 0.30583(15) 0.55659(10) 0.0202(2) Uani 1 1 d .
H7 H 0.1998 0.2801 0.5072 0.024 Uiso 1 1 calc R
C2 C 0.78604(14) 0.12861(15) 0.46669(10) 0.0206(2) Uani 1 1 d .
H2 H 0.8037 0.0875 0.4018 0.025 Uiso 1 1 calc R
C4 C 0.55094(13) 0.15958(14) 0.41075(9) 0.0174(2) Uani 1 1 d .
C33 C 0.98079(14) 0.74613(15) 0.99971(9) 0.0204(2) Uani 1 1 d .
C17 C 1.06069(14) 0.68052(16) 0.70151(10) 0.0233(3) Uani 1 1 d .
H17 H 1.1567 0.7100 0.6860 0.028 Uiso 1 1 calc R
C1 C 0.88284(14) 0.13737(16) 0.54065(11) 0.0240(3) Uani 1 1 d .
H1 H 0.9683 0.1062 0.5263 0.029 Uiso 1 1 calc R
C14 C 0.86282(14) 0.67483(14) 0.91997(9) 0.0191(2) Uani 1 1 d .
C26 C 0.85585(14) 0.19186(15) 0.63661(11) 0.0224(3) Uani 1 1 d .
H26 H 0.9179 0.1890 0.6872 0.027 Uiso 1 1 calc R
C27 C 0.56674(13) 0.08950(14) 0.30754(9) 0.0181(2) Uani 1 1 d .
C13 C 0.72264(14) 0.64542(14) 0.93974(9) 0.0198(2) Uani 1 1 d .
H13 H 0.7017 0.6751 1.0049 0.024 Uiso 1 1 calc R
C32 C 0.55579(15) 0.16574(14) 0.24047(10) 0.0208(2) Uani 1 1 d .
H32 H 0.5359 0.2610 0.2610 0.025 Uiso 1 1 calc R
C30 C 0.60014(16) -0.03704(16) 0.11202(10) 0.0236(3) Uani 1 1 d .
H30 H 0.6136 -0.0790 0.0464 0.028 Uiso 1 1 calc R
C5 C 0.42819(13) 0.20158(15) 0.43583(9) 0.0191(2) Uani 1 1 d .
H5 H 0.3516 0.1790 0.3872 0.023 Uiso 1 1 calc R
C31 C 0.57378(16) 0.10326(15) 0.14345(10) 0.0234(3) Uani 1 1 d .
H31 H 0.5679 0.1572 0.0990 0.028 Uiso 1 1 calc R
C28 C 0.59157(16) -0.05251(14) 0.27490(10) 0.0223(3) Uani 1 1 d .
H28 H 0.5983 -0.1066 0.3192 0.027 Uiso 1 1 calc R
C29 C 0.60658(17) -0.11544(15) 0.17776(10) 0.0253(3) Uani 1 1 d .
H29 H 0.6214 -0.2130 0.1563 0.030 Uiso 1 1 calc R
C37 C 1.20436(16) 0.74994(17) 1.08113(11) 0.0261(3) Uani 1 1 d .
H37 H 1.2795 0.7036 1.0856 0.031 Uiso 1 1 calc R
C38 C 1.09313(15) 0.68086(16) 1.00725(10) 0.0236(3) Uani 1 1 d .
H38 H 1.0937 0.5883 0.9614 0.028 Uiso 1 1 calc R
C34 C 0.98111(17) 0.88066(16) 1.06912(10) 0.0256(3) Uani 1 1 d .
H34 H 0.9042 0.9254 1.0662 0.031 Uiso 1 1 calc R
C36 C 1.20655(17) 0.88564(18) 1.14824(11) 0.0287(3) Uani 1 1 d .
H36 H 1.2843 0.9340 1.1973 0.034 Uiso 1 1 calc R
C35 C 1.09360(19) 0.95027(17) 1.14297(11) 0.0303(3) Uani 1 1 d .
H35 H 1.0928 1.0420 1.1897 0.036 Uiso 1 1 calc R

loop_
_atom_site_aniso_label
_atom_site_aniso_U_11
_atom_site_aniso_U_22
_atom_site_aniso_U_33
_atom_site_aniso_U_23
_atom_site_aniso_U_13
_atom_site_aniso_U_12
C15 0.0181(5) 0.0142(5) 0.0155(5) 0.0054(4) 0.0032(4) 0.0038(4)
C20 0.0166(5) 0.0136(5) 0.0157(5) 0.0059(4) 0.0031(4) 0.0029(4)
C22 0.0154(5) 0.0139(5) 0.0156(5) 0.0067(4) 0.0043(4) 0.0043(4)
C23 0.0144(5) 0.0146(5) 0.0159(5) 0.0066(4) 0.0046(4) 0.0045(4)
C24 0.0146(5) 0.0141(5) 0.0165(5) 0.0065(4) 0.0033(4) 0.0045(4)
C21 0.0167(5) 0.0138(5) 0.0165(5) 0.0065(4) 0.0041(4) 0.0041(4)
C9 0.0164(5) 0.0151(5) 0.0195(5) 0.0066(4) 0.0055(4) 0.0054(4)
C19 0.0216(6) 0.0176(5) 0.0166(5) 0.0075(4) 0.0042(4) 0.0035(4)
C3 0.0148(5) 0.0136(5) 0.0173(5) 0.0062(4) 0.0052(4) 0.0041(4)
C6 0.0157(5) 0.0171(5) 0.0177(5) 0.0066(4) 0.0030(4) 0.0039(4)
C16 0.0171(5) 0.0235(6) 0.0238(6) 0.0114(5) 0.0008(4) 0.0017(4)
C18 0.0239(6) 0.0240(6) 0.0208(6) 0.0120(5) 0.0090(5) 0.0065(5)
C11 0.0263(6) 0.0163(5) 0.0178(5) 0.0051(4) 0.0087(5) 0.0078(4)
C10 0.0205(5) 0.0178(5) 0.0212(6) 0.0062(4) 0.0091(4) 0.0068(4)
C25 0.0183(5) 0.0175(5) 0.0203(6) 0.0073(4) 0.0003(4) 0.0056(4)
C8 0.0149(5) 0.0217(6) 0.0246(6) 0.0078(5) 0.0044(4) 0.0056(4)
C12 0.0210(5) 0.0136(5) 0.0172(5) 0.0048(4) 0.0040(4) 0.0047(4)
C7 0.0155(5) 0.0237(6) 0.0221(6) 0.0079(5) 0.0009(4) 0.0049(4)
C2 0.0201(6) 0.0191(5) 0.0260(6) 0.0083(5) 0.0105(5) 0.0085(4)
C4 0.0193(5) 0.0153(5) 0.0173(5) 0.0058(4) 0.0033(4) 0.0030(4)
C33 0.0233(6) 0.0188(5) 0.0191(6) 0.0072(4) 0.0010(4) 0.0035(4)
C17 0.0174(5) 0.0288(7) 0.0287(7) 0.0165(5) 0.0079(5) 0.0053(5)
C1 0.0163(5) 0.0225(6) 0.0378(8) 0.0118(5) 0.0080(5) 0.0099(5)
C14 0.0246(6) 0.0154(5) 0.0170(5) 0.0048(4) 0.0029(4) 0.0049(4)
C26 0.0180(5) 0.0220(6) 0.0303(7) 0.0112(5) 0.0004(5) 0.0073(5)
C27 0.0195(5) 0.0162(5) 0.0173(5) 0.0045(4) 0.0039(4) 0.0030(4)
C13 0.0253(6) 0.0174(5) 0.0162(5) 0.0039(4) 0.0045(4) 0.0060(4)
C32 0.0250(6) 0.0159(5) 0.0212(6) 0.0053(4) 0.0033(5) 0.0050(4)
C30 0.0310(7) 0.0210(6) 0.0185(6) 0.0045(5) 0.0048(5) 0.0077(5)
C5 0.0179(5) 0.0206(5) 0.0182(5) 0.0058(4) 0.0017(4) 0.0038(4)
C31 0.0292(6) 0.0199(6) 0.0217(6) 0.0079(5) 0.0020(5) 0.0059(5)
C28 0.0314(7) 0.0158(5) 0.0209(6) 0.0070(4) 0.0077(5) 0.0061(5)
C29 0.0379(7) 0.0163(5) 0.0221(6) 0.0042(5) 0.0093(5) 0.0095(5)
C37 0.0262(6) 0.0302(7) 0.0233(6) 0.0108(5) -0.0007(5) 0.0069(5)
C38 0.0270(6) 0.0228(6) 0.0213(6) 0.0074(5) 0.0007(5) 0.0064(5)
C34 0.0331(7) 0.0199(6) 0.0236(6) 0.0056(5) -0.0011(5) 0.0079(5)
C36 0.0324(7) 0.0286(7) 0.0234(7) 0.0097(5) -0.0061(5) 0.0034(6)
C35 0.0420(8) 0.0213(6) 0.0251(7) 0.0051(5) -0.0047(6) 0.0071(6)

loop_
_atom_type_symbol
_atom_type_description
_atom_type_scat_dispersion_real
_atom_type_scat_dispersion_imag
_atom_type_scat_source
C C 0.0033 0.0016 'International Tables Vol C Tables 4.2.6.8 and 6.1.1.4'
H H 0.0000 0.0000 'International Tables Vol C Tables 4.2.6.8 and 6.1.1.4'

loop_
_exptl_crystal_face_index_h
_exptl_crystal_face_index_k
_exptl_crystal_face_index_l
_exptl_crystal_face_perp_dist
1.00 0.00 2.00 0.0700
-1.00 0.00 -2.00 0.0700
1.00 0.00 -1.00 0.0900
-1.00 0.00 1.00 0.0700
0.00 2.00 -1.00 0.1100
1.00 -2.00 1.00 0.1100
-1.00 0.00 0.00 0.0500
-1.00 2.00 -1.00 0.0700

loop_
_geom_angle_atom_site_label_1
_geom_angle_atom_site_label_2
_geom_angle_atom_site_label_3
_geom_angle
C20 C15 C14 120.46(11)
C16 C15 C20 118.79(11)
C16 C15 C14 120.60(11)
C15 C20 C21 119.49(10)
C19 C20 C15 118.37(11)
C19 C20 C21 121.96(11)
C23 C22 C21 125.82(10)
C9 C22 C23 117.04(11)
C9 C22 C21 117.14(11)
C22 C23 C24 124.29(10)
C6 C23 C22 118.64(10)
C6 C23 C24 116.89(11)
C3 C24 C23 119.43(10)
C25 C24 C23 121.26(11)
C25 C24 C3 119.18(11)
C22 C21 C20 124.45(11)
C12 C21 C20 116.82(11)
C12 C21 C22 118.57(11)
C22 C9 C10 120.03(11)
C22 C9 C8 119.94(11)
C8 C9 C10 120.03(11)
C20 C19 H19 119.3
C18 C19 C20 121.34(12)
C18 C19 H19 119.3
C24 C3 C2 117.59(11)
C24 C3 C4 120.34(11)
C2 C3 C4 122.07(11)
C23 C6 C7 119.89(11)
C23 C6 C5 120.44(11)
C7 C6 C5 119.63(11)
C15 C16 H16 119.5
C17 C16 C15 121.10(12)
C17 C16 H16 119.5
C19 C18 H18 120.0
C19 C18 C17 120.08(12)
C17 C18 H18 120.0
C10 C11 H11 119.9
C10 C11 C12 120.15(11)
C12 C11 H11 119.9
C9 C10 H10 119.7
C11 C10 C9 120.68(11)
C11 C10 H10 119.7
C24 C25 H25 119.4
C26 C25 C24 121.21(12)
C26 C25 H25 119.4
C9 C8 H8 119.7
C7 C8 C9 120.58(11)
C7 C8 H8 119.7
C21 C12 C11 120.09(11)
C21 C12 C13 120.59(11)
C11 C12 C13 119.32(11)
C6 C7 H7 119.9
C8 C7 C6 120.29(12)
C8 C7 H7 119.9
C3 C2 H2 119.5
C1 C2 C3 121.05(12)
C1 C2 H2 119.5
C3 C4 C27 121.76(11)
C5 C4 C3 118.53(11)
C5 C4 C27 119.68(11)
C38 C33 C14 121.20(12)
C38 C33 C34 118.45(13)
C34 C33 C14 120.35(12)
C16 C17 C18 119.90(12)
C16 C17 H17 120.0
C18 C17 H17 120.0
C2 C1 H1 119.8
C2 C1 C26 120.34(12)
C26 C1 H1 119.8
C15 C14 C33 121.33(11)
C13 C14 C15 118.25(12)
C13 C14 C33 120.28(12)
C25 C26 C1 119.71(12)
C25 C26 H26 120.1
C1 C26 H26 120.1
C32 C27 C4 119.93(11)
C28 C27 C4 121.63(11)
C28 C27 C32 118.44(12)
C12 C13 H13 118.9
C14 C13 C12 122.17(12)
C14 C13 H13 118.9
C27 C32 H32 119.6
C27 C32 C31 120.78(12)
C31 C32 H32 119.6
C31 C30 H30 120.4
C31 C30 C29 119.19(13)
C29 C30 H30 120.4
C6 C5 H5 119.0
C4 C5 C6 121.99(11)
C4 C5 H5 119.0
C32 C31 H31 119.9
C30 C31 C32 120.29(12)
C30 C31 H31 119.9
C27 C28 H28 119.8
C29 C28 C27 120.49(12)
C29 C28 H28 119.8
C30 C29 C28 120.77(12)
C30 C29 H29 119.6
C28 C29 H29 119.6
C38 C37 H37 119.7
C36 C37 H37 119.7
C36 C37 C38 120.67(14)
C33 C38 H38 119.6
C37 C38 C33 120.73(13)
C37 C38 H38 119.6
C33 C34 H34 119.7
C33 C34 C35 120.65(14)
C35 C34 H34 119.7
C37 C36 H36 120.4
C37 C36 C35 119.23(14)
C35 C36 H36 120.4
C34 C35 H35 119.9
C36 C35 C34 120.23(14)
C36 C35 H35 119.9

loop_
_geom_bond_atom_site_label_1
_geom_bond_atom_site_label_2
_geom_bond_distance
C15 C20 1.4219(16)
C15 C16 1.4168(17)
C15 C14 1.4459(17)
C20 C21 1.4542(16)
C20 C19 1.4129(17)
C22 C23 1.4478(16)
C22 C21 1.4486(16)
C22 C9 1.4220(16)
C23 C24 1.4512(16)
C23 C6 1.4093(16)
C24 C3 1.4197(16)
C24 C25 1.4127(16)
C21 C12 1.4122(17)
C9 C10 1.4252(17)
C9 C8 1.4245(17)
C19 H19 0.9500
C19 C18 1.3770(18)
C3 C2 1.4237(17)
C3 C4 1.4388(17)
C6 C7 1.4240(17)
C6 C5 1.4248(17)
C16 H16 0.9500
C16 C17 1.3781(19)
C18 H18 0.9500
C18 C17 1.4016(19)
C11 H11 0.9500
C11 C10 1.3600(19)
C11 C12 1.4263(18)
C10 H10 0.9500
C25 H25 0.9500
C25 C26 1.3714(18)
C8 H8 0.9500
C8 C7 1.3617(18)
C12 C13 1.4281(18)
C7 H7 0.9500
C2 H2 0.9500
C2 C1 1.380(2)
C4 C27 1.4881(17)
C4 C5 1.3646(18)
C33 C14 1.4876(18)
C33 C38 1.3958(19)
C33 C34 1.3961(19)
C17 H17 0.9500
C1 H1 0.9500
C1 C26 1.399(2)
C14 C13 1.3640(19)
C26 H26 0.9500
C27 C32 1.3991(18)
C27 C28 1.3973(18)
C13 H13 0.9500
C32 H32 0.9500
C32 C31 1.4002(19)
C30 H30 0.9500
C30 C31 1.3874(19)
C30 C29 1.391(2)
C5 H5 0.9500
C31 H31 0.9500
C28 H28 0.9500
C28 C29 1.3957(19)
C29 H29 0.9500
C37 H37 0.9500
C37 C38 1.3918(19)
C37 C36 1.385(2)
C38 H38 0.9500
C34 H34 0.9500
C34 C35 1.400(2)
C36 H36 0.9500
C36 C35 1.391(2)
C35 H35 0.9500
